data_2004534
loop_
_publ_author_name
'Shalaby, M. A.'
'Fronczek, F. R.'
'Voll, R. J.'
'Watkins, S. F.'
'Younathan, E. S.'

_publ_section_title 2,3,4,5-Tetra-<i>O</i>-acetyl-1,6-di-<i>O</i>-(triphenylmethyl)-<small>D</small>-mannitol
_journal_issue 2
_journal_name_full 'Acta Crystallographica Section C'
_journal_page_first 381
_journal_page_last 383
_journal_paper_doi 10.1107/S0108270195013618
_journal_volume 52
_journal_year 1996
_chemical_formula_sum 'C52 H50 O10'
_chemical_formula_weight 835.0
_space_group_IT_number 19
_symmetry_cell_setting orthorhombic
_symmetry_space_group_name_Hall 'P 2ac 2ab'
_symmetry_space_group_name_H-M 'P 21 21 21'
_atom_type_scat_source IntTabIV
_cell_angle_alpha 90
_cell_angle_beta 90
_cell_angle_gamma 90
_cell_formula_units_Z 4
_cell_length_a 14.542(2)
_cell_length_b 16.5650(2)
_cell_length_c 19.334(2)
_cell_measurement_reflns_used 25
_cell_measurement_temperature 293
_cell_measurement_theta_max 30
_cell_measurement_theta_min 24
_cell_volume 4657.3(8)
_diffrn_measurement_device 'Enraf-Nonius CAD-4'
_diffrn_measurement_method \w/2\q
_diffrn_radiation_type CuK\a
_diffrn_radiation_wavelength 1.54184
_diffrn_reflns_limit_h_max 17
_diffrn_reflns_limit_h_min 0
_diffrn_reflns_limit_k_max 20
_diffrn_reflns_limit_k_min 0
_diffrn_reflns_limit_l_max 24
_diffrn_reflns_limit_l_min 0
_diffrn_reflns_number 5243
_diffrn_reflns_theta_max 75
_diffrn_standards_decay_% -2.4
_diffrn_standards_interval_time 167
_diffrn_standards_number 3
_exptl_absorpt_coefficient_mu 0.63
_exptl_absorpt_correction_T_max 0.999
_exptl_absorpt_correction_T_min 0.961
_exptl_absorpt_correction_type empirical
_exptl_crystal_colour colorless
_exptl_crystal_density_diffrn 1.191
_exptl_crystal_density_method none
_exptl_crystal_description fragment
_exptl_crystal_size_max 0.42
_exptl_crystal_size_mid 0.28
_exptl_crystal_size_min 0.20
_refine_diff_density_max 0.13
_refine_diff_density_min -0.04
_refine_ls_extinction_coef g=5.2E-7(3)
_refine_ls_extinction_method '(I+gI~c~)^-1^ applied to F~c~'
_refine_ls_goodness_of_fit_obs 2.273
_refine_ls_hydrogen_treatment noref
_refine_ls_number_parameters 560
_refine_ls_number_reflns 4672
_refine_ls_R_factor_obs 0.034
_refine_ls_shift/esd_max 0.05
_refine_ls_structure_factor_coef F
_refine_ls_weighting_details 'w = 4F~o~^2^/[\s^2^(I)+(0.02F~o~^2^)^2^]'
_refine_ls_weighting_scheme calc
_refine_ls_wR_factor_obs 0.046
_reflns_number_observed 4672
_reflns_number_total 5213
_reflns_observed_criterion I>3\s(I)
_cod_data_source_file pt1015.cif
_cod_data_source_block pt1015a
_cod_depositor_comments
;
The following automatic conversions were performed:

'_refine_ls_weighting_scheme' value 'w =
4F~o~^2^/[\s^2^(I)+(0.02F~o~^2^)^2^]' was changed to 'calc'. New tag
'_refine_ls_weighting_details' was created. The value of the new tag
was set to 'w = 4F~o~^2^/[\s^2^(I)+(0.02F~o~^2^)^2^]'.

Automatic conversion script
Id: cif_fix_values 3143 2015-03-26 13:38:13Z robertas 
;
_cod_original_cell_volume 4658(2)
_cod_database_code 2004534

loop_
_symmetry_equiv_pos_as_xyz
x,y,z
1/2-x,-y,1/2+z
-x,1/2+y,1/2-z
1/2+x,1/2-y,-z

loop_
_atom_site_label
_atom_site_fract_x
_atom_site_fract_y
_atom_site_fract_z
_atom_site_B_iso_or_equiv
O1 .68972(9) .52213(7) .42535(6) 3.61(3)
O2 .66838(9) .64906(8) .52795(6) 4.04(3)
O3 .58874(9) .66806(8) .35262(6) 3.75(3)
O4 .5560(1) .80463(9) .42803(8) 4.50(3)
O5 .78880(9) .78794(8) .36540(6) 3.76(3)
O6 .74272(9) .91910(7) .45033(7) 3.81(3)
O7 .5493(1) .6423(1) .60095(9) 6.87(4)
O8 .7098(1) .6364(1) .28480(7) 5.21(3)
O9 .5629(1) .8209(1) .54322(9) 6.69(4)
O10 .7972(1) .8171(1) .25264(8) 7.05(5)
C1 .6031(1) .5451(1) .4536(1) 3.67(4)
C2 .6079(1) .6343(1) .47037(9) 3.41(3)
C3 .6475(1) .6842(1) .41119(9) 3.22(3)
C4 .6492(1) .7744(1) .42535(9) 3.40(3)
C5 .6978(1) .8225(1) .36877(9) 3.56(4)
C6 .7024(2) .9122(1) .3842(1) 4.13(4)
C7 .6287(2) .6542(1) .5912(1) 5.16(5)
C8 .6971(3) .6754(3) .6448(1) 9.6(1)
C9 .6282(1) .6406(1) .2936(1) 4.05(4)
C10 .5571(2) .6169(2) .2429(1) 6.74(7)
C11 .5205(2) .8248(1) .4907(1) 5.21(5)
C12 .4233(2) .8508(2) .4837(2) 8.76(9)
C13 .8289(2) .7848(1) .3025(1) 4.51(4)
C14 .9148(2) .7369(2) .3045(1) 5.92(6)
C15 .7059(1) .4369(1) .41611(9) 3.45(4)
C16 .7136(1) .3957(1) .48717(9) 3.51(4)
C17 .7437(1) .4402(1) .5439(1) 4.17(4)
C18 .7540(2) .4047(2) .6077(1) 5.50(6)
C19 .7355(2) .3242(2) .6168(1) 5.93(6)
C20 .7075(2) .2788(1) .5615(1) 5.64(5)
C21 .6959(2) .3144(1) .4968(1) 4.60(5)
C22 .6301(2) .4019(1) .3702(1) 4.33(4)
C23 .5460(2) .3775(2) .3979(1) 5.21(5)
C24 .4761(2) .3513(2) .3554(2) 7.71(7)
C25 .4867(2) .3498(2) .2861(2) 10.55(9)
C26 .5677(3) .3733(3) .2576(2) 10.9(1)
C27 .6406(2) .4005(2) .2989(1) 7.45(8)
C28 .8007(1) .4311(1) .3806(1) 3.96(4)
C29 .8400(2) .3562(1) .3690(1) 5.09(5)
C30 .9249(2) .3499(2) .3365(1) 6.49(6)
C31 .9700(2) .4167(2) .3153(2) 7.13(7)
C32 .9332(2) .4916(2) .3268(2) 7.26(7)
C33 .8473(2) .4987(1) .3587(1) 5.38(5)
C34 .7563(2) .9988(1) .4792(1) 3.67(4)
C35 .8410(1) 1.0394(1) .4471(1) 3.95(4)
C36 .8992(2) .9988(2) .4037(1) 5.05(5)
C37 .9753(2) 1.0378(2) .3756(2) 6.29(6)
C38 .9934(2) 1.1166(2) .3907(2) 6.13(6)
C39 .9364(2) 1.1573(2) .4359(1) 5.62(6)
C40 .8614(2) 1.1191(1) .4642(1) 4.64(5)
C41 .6683(1) 1.0481(1) .4686(1) 3.83(4)
C42 .6607(2) 1.1061(1) .4172(1) 4.44(4)
C43 .5790(2) 1.1473(1) .4060(1) 5.56(5)
C44 .5031(2) 1.1298(2) .4455(2) 6.18(6)
C45 .5075(2) 1.0715(2) .4954(2) 6.12(6)
C46 .5903(2) 1.0297(1) .5069(1) 5.09(5)
C47 .7782(1) .9809(1) .5555(1) 3.97(4)
C48 .7538(2) 1.0320(1) .6087(1) 5.39(5)
C49 .7758(2) 1.0135(2) .6764(1) 6.62(7)
C50 .8219(2) .9441(2) .6919(1) 6.95(7)
C51 .8489(2) .8932(2) .6395(1) 6.71(6)
C52 .8266(2) .9114(2) .5719(1) 5.46(5)
H1a .5910 .5150 .4944 4
H1b .5557 .5354 .4207 4
H2 .5462 .6494 .4798 4
H3 .7099 .6695 .4039 4
H4 .6813 .7811 .4677 4
H5 .6654 .8189 .3262 4
H6a .7390 .9390 .3506 5
H6b .6423 .9348 .3844 5
H8a .6664 .6870 .6870 12
H8b .7310 .7214 .6303 12
H8c .7379 .6312 .6515 12
H10a .5369 .5634 .2524 8
H10b .5822 .6190 .1975 8
H10c .5064 .6529 .2460 8
H12a .4025 .8729 .5262 11
H12b .3862 .8056 .4718 11
H12c .4187 .8905 .4483 11
H14a .9011 .6826 .3166 7
H14b .9553 .7593 .3379 7
H14c .9432 .7380 .2603 7
H17 .7572 .4959 .5383 5
H18 .7740 .4362 .6458 7
H19 .7420 .3001 .6610 7
H20 .6959 .2227 .5672 7
H21 .6756 .2824 .4588 5
H23 .5368 .3789 .4465 6
H24 .4195 .3340 .3751 10
H25 .4376 .3322 .2572 13
H26 .5751 .3713 .2087 14
H27 .6964 .4178 .2782 9
H29 .8086 .3087 .3833 6
H30 .9513 .2981 .3290 8
H31 1.0275 .4117 .2923 9
H32 .9658 .5386 .3131 9
H33 .8209 .5505 .3653 6
H36 .8875 .9438 .3927 6
H37 1.0151 1.0090 .3455 8
H38 1.0445 1.1432 .3703 7
H39 .9489 1.2118 .4474 7
H40 .8231 1.1473 .4958 6
H42 .7125 1.1179 .3890 5
H43 .5755 1.1875 .3710 7
H44 .4472 1.1583 .4381 8
H45 .4546 1.0591 .5222 7
H46 .5928 .9886 .5411 6
H48 .7214 1.0804 .5987 7
H49 .7586 1.0493 .7124 8
H50 .8353 .9310 .7386 9
H51 .8826 .8455 .6498 8
H52 .8447 .8757 .5359 7

loop_
_geom_angle_atom_site_label_1
_geom_angle_atom_site_label_2
_geom_angle_atom_site_label_3
_geom_angle
_geom_angle_publ_flag
C1 O1 C15 117.00(10) yes
C2 O2 C7 116.7(2) yes
C3 O3 C9 118.20(10) yes
C4 O4 C11 118.3(2) yes
C5 O5 C13 116.90(10) yes
O1 C1 C2 107.60(10) yes
O2 C2 C1 111.1(2) yes
O2 C2 C3 104.90(10) yes
C1 C2 C3 112.7(2) yes
O3 C3 C2 105.30(10) yes
O3 C3 C4 109.50(10) yes
C2 C3 C4 113.90(10) yes
O4 C4 C3 109.40(10) yes
O4 C4 C5 106.20(10) yes
C3 C4 C5 113.00(10) yes
O5 C5 C4 104.50(10) yes
O5 C5 C6 110.9(2) yes
C4 C5 C6 112.9(2) yes
O6 C6 C5 106.00(10) yes
O2 C7 O7 123.2(2) yes
O2 C7 C8 111.1(2) yes
O7 C7 C8 125.7(2) yes
O3 C9 O8 123.8(2) yes
O3 C9 C10 110.6(2) yes
O8 C9 C10 125.6(2) yes
O4 C11 O9 123.4(2) yes
O4 C11 C12 110.6(2) yes
O9 C11 C12 126.0(3) yes
O5 C13 O10 122.9(2) yes
O5 C13 C14 111.2(2) yes
O10 C13 C14 125.9(2) yes
C15 C22 C23 121.3(2) no
C15 C22 C27 120.3(2) no
C23 C22 C27 118.2(2) no
C22 C23 C24 120.6(2) no
C23 C24 C25 120.9(3) no
C24 C25 C26 119.8(3) no
C25 C26 C27 121.2(3) no
C22 C27 C26 119.3(3) no
C15 C28 C29 119.8(2) no
C15 C28 C33 121.8(2) no
C29 C28 C33 118.4(2) no
O1 C15 C16 109.60(10) no
O1 C15 C22 109.0(2) no
O1 C15 C28 105.10(10) no
C16 C15 C22 113.8(2) no
C16 C15 C28 107.8(2) no
C22 C15 C28 111.2(2) no
C15 C16 C17 119.4(2) no
C15 C16 C21 122.6(2) no
C17 C16 C21 117.9(2) no
C16 C17 C18 121.0(2) no
C17 C18 C19 120.6(2) no
C18 C19 C20 119.5(2) no
C19 C20 C21 120.3(2) no
C16 C21 C20 120.7(2) no
C34 C35 C40 119.4(2) no
C36 C35 C40 118.6(2) no
C35 C36 C37 120.2(2) no
C36 C37 C38 121.0(2) no
C37 C38 C39 119.0(2) no
C38 C39 C40 120.3(2) no
C35 C40 C39 120.7(2) no
C34 C41 C42 122.1(2) no
C34 C41 C46 119.7(2) no
C42 C41 C46 117.9(2) no
C41 C42 C43 121.4(2) no
C28 C29 C30 120.5(2) no
C29 C30 C31 120.5(2) no
C30 C31 C32 120.2(3) no
C31 C32 C33 119.8(3) no
C28 C33 C32 120.5(2) no
O6 C34 C35 110.7(2) no
O6 C34 C41 108.7(2) no
O6 C34 C47 102.90(10) no
C35 C34 C41 112.5(2) no
C35 C34 C47 107.8(2) no
C41 C34 C47 113.7(2) no
C34 C35 C36 122.0(2) no
C42 C43 C44 119.8(2) no
C43 C44 C45 120.3(2) no
C44 C45 C46 120.0(2) no
C41 C46 C45 120.5(2) no
C34 C47 C48 123.0(2) no
C34 C47 C52 118.9(2) no
C48 C47 C52 118.0(2) no
C47 C48 C49 120.8(2) no
C48 C49 C50 120.6(2) no
C49 C50 C51 119.7(2) no
C50 C51 C52 119.7(3) no
C47 C52 C51 121.2(2) no

loop_
_geom_bond_atom_site_label_1
_geom_bond_atom_site_label_2
_geom_bond_distance
_geom_bond_publ_flag
O1 C1 1.424(2) yes
O1 C15 1.443(2) yes
O2 C2 1.439(2) yes
O2 C7 1.356(3) yes
O3 C3 1.444(2) yes
O3 C9 1.357(2) yes
O4 C4 1.445(2) yes
O4 C11 1.359(3) yes
O5 C5 1.443(2) yes
O5 C13 1.350(2) yes
O6 C6 1.411(2) yes
O7 C7 1.185(3) yes
O8 C9 1.201(3) yes
O9 C11 1.190(3) yes
O10 C13 1.195(3) yes
C1 C2 1.514(3) yes
C2 C3 1.525(3) yes
C3 C4 1.519(3) yes
C4 C5 1.526(3) yes
C5 C6 1.518(3) yes
C7 C8 1.479(4) yes
C9 C10 1.477(3) yes
C11 C12 1.484(4) yes
C13 C14 1.480(4) yes
C34 C35 1.534(3) no
C34 C41 1.532(3) no
C34 C47 1.538(3) no
C35 C36 1.368(3) no
C35 C40 1.394(3) no
C36 C37 1.391(4) no
C37 C38 1.364(4) no
C38 C39 1.380(4) no
C39 C40 1.374(3) no
C41 C42 1.389(3) no
C41 C46 1.388(3) no
C15 C16 1.538(3) no
C15 C22 1.528(3) no
C15 C28 1.543(3) no
C16 C17 1.391(3) no
C16 C21 1.384(3) no
C17 C18 1.376(3) no
C18 C19 1.372(4) no
C19 C20 1.369(3) no
C20 C21 1.393(3) no
C22 C23 1.396(3) no
C22 C27 1.387(3) no
C23 C24 1.377(4) no
C24 C25 1.350(5) no
C25 C26 1.357(5) no
C26 C27 1.401(5) no
C28 C29 1.384(3) no
C28 C33 1.375(3) no
C29 C30 1.390(4) no
C30 C31 1.351(4) no
C31 C32 1.370(4) no
C32 C33 1.398(4) no
C42 C43 1.386(3) no
C43 C44 1.374(4) no
C44 C45 1.366(4) no
C45 C46 1.407(3) no
C47 C48 1.378(3) no
C47 C52 1.386(3) no
C48 C49 1.382(3) no
C49 C50 1.363(4) no
C50 C51 1.376(4) no
C51 C52 1.381(4) no

loop_
_geom_torsion_atom_site_label_1
_geom_torsion_atom_site_label_2
_geom_torsion_atom_site_label_3
_geom_torsion_atom_site_label_4
_geom_torsion
_geom_torsion_publ_flag
C15 O1 C1 C2 170.1(2) yes
C34 O6 C6 C5 179.9(2) yes
O1 C1 C2 O2 -69.8(2) yes
O1 C1 C2 C3 47.7(2) yes
O2 C2 C3 O3 178.5(2) yes
C1 C2 C3 C4 177.4(2) yes
O3 C3 C4 O4 49.9(2) yes
C2 C3 C4 C5 174.2(2) yes
O4 C4 C5 O5 -177.3(2) yes
C3 C4 C5 C6 -178.0(2) yes
O5 C5 C6 O6 -63.0(2) yes
C4 C5 C6 O6 53.9(2) yes
